data_1507646
loop_
_publ_author_name
'Rose, Bradley D.'
'Vonnegut, Chris L.'
'Zakharov, Lev N.'
'Haley, Michael M.'

_publ_section_title
;
 Fluoreno[4,3-c]fluorene: A Closed-Shell, Fully Conjugated Hydrocarbon.
;
_journal_issue 9
_journal_name_full 'Organic letters'
_journal_page_first 2426
_journal_page_last 2429
_journal_paper_doi 10.1021/ol300942z
_journal_volume 14
_journal_year 2012
_chemical_formula_sum 'C56 H56'
_chemical_formula_weight 729.01
_chemical_name_systematic
;
 ?
;
_space_group_IT_number 15
_symmetry_cell_setting monoclinic
_symmetry_space_group_name_Hall '-C 2yc'
_symmetry_space_group_name_H-M 'C 1 2/c 1'
_atom_sites_solution_hydrogens geom
_atom_sites_solution_primary direct
_atom_sites_solution_secondary difmap
_audit_creation_method SHELXLTL
_cell_angle_alpha 90.00
_cell_angle_beta 99.66(3)
_cell_angle_gamma 90.00
_cell_formula_units_Z 4
_cell_length_a 26.50(3)
_cell_length_b 14.575(18)
_cell_length_c 11.213(14)
_cell_measurement_reflns_used 500
_cell_measurement_temperature 173(2)
_cell_measurement_theta_max 18.59
_cell_measurement_theta_min 2.34
_cell_volume 4269(9)
_computing_cell_refinement 'Bruker SAINT'
_computing_data_collection 'Bruker SMART'
_computing_data_reduction 'Bruker SAINT'
_computing_molecular_graphics 'Bruker SHELXTL'
_computing_publication_material 'Bruker SHELXTL'
_computing_structure_refinement 'Bruker SHELXTL'
_computing_structure_solution 'Bruker SHELXTL'
_diffrn_ambient_temperature 173(2)
_diffrn_measured_fraction_theta_full 0.995
_diffrn_measured_fraction_theta_max 0.995
_diffrn_measurement_device_type 'Bruker Apex CCD area detector'
_diffrn_measurement_method 'phi and omega scans'
_diffrn_radiation_monochromator graphite
_diffrn_radiation_source 'fine-focus sealed tube'
_diffrn_radiation_type MoK\a
_diffrn_radiation_wavelength 0.71073
_diffrn_reflns_av_R_equivalents 0.1224
_diffrn_reflns_av_sigmaI/netI 0.1185
_diffrn_reflns_limit_h_max 29
_diffrn_reflns_limit_h_min -29
_diffrn_reflns_limit_k_max 13
_diffrn_reflns_limit_k_min -16
_diffrn_reflns_limit_l_max 12
_diffrn_reflns_limit_l_min -12
_diffrn_reflns_number 12304
_diffrn_reflns_theta_full 23.41
_diffrn_reflns_theta_max 23.41
_diffrn_reflns_theta_min 1.56
_exptl_absorpt_coefficient_mu 0.064
_exptl_absorpt_correction_T_max 0.9987
_exptl_absorpt_correction_T_min 0.9899
_exptl_absorpt_correction_type multi-scan
_exptl_absorpt_process_details SADABS
_exptl_crystal_colour dark-blue
_exptl_crystal_density_diffrn 1.134
_exptl_crystal_density_method 'not measured'
_exptl_crystal_description plate
_exptl_crystal_F_000 1568
_exptl_crystal_size_max 0.16
_exptl_crystal_size_mid 0.08
_exptl_crystal_size_min 0.02
_refine_diff_density_max 0.230
_refine_diff_density_min -0.251
_refine_diff_density_rms 0.046
_refine_ls_extinction_method none
_refine_ls_goodness_of_fit_ref 1.022
_refine_ls_hydrogen_treatment constr
_refine_ls_matrix_type full
_refine_ls_number_parameters 254
_refine_ls_number_reflns 3118
_refine_ls_number_restraints 0
_refine_ls_restrained_S_all 1.022
_refine_ls_R_factor_all 0.1696
_refine_ls_R_factor_gt 0.0812
_refine_ls_shift/su_max 0.000
_refine_ls_shift/su_mean 0.000
_refine_ls_structure_factor_coef Fsqd
_refine_ls_weighting_details 'calc w=1/[\s^2^(Fo^2^)+(0.0814P)^2^+2.2671P] where P=(Fo^2^+2Fc^2^)/3'
_refine_ls_weighting_scheme calc
_refine_ls_wR_factor_gt 0.1665
_refine_ls_wR_factor_ref 0.2101
_reflns_number_gt 1615
_reflns_number_total 3118
_reflns_threshold_expression >2sigma(I)
_cod_data_source_file ol300942z_si_002.cif
_cod_data_source_block mh83
_cod_depositor_comments
;
The following automatic conversions were performed:

'_symmetry_cell_setting' value 'Monoclinic' changed to 'monoclinic'
according to /home/saulius/struct/CIF-dictionaries/cif_core.dic
dictionary named 'cif_core.dic' version 2.4.1 from 2010-06-29.

Automatic conversion script
Id: cif_fix_values 1715 2011-07-08 13:25:40Z adriana 
;
_cod_original_sg_symbol_H-M C2/c
_cod_database_code 1507646

loop_
_symmetry_equiv_pos_as_xyz
'x, y, z'
'-x, y, -z+1/2'
'x+1/2, y+1/2, z'
'-x+1/2, y+1/2, -z+1/2'
'-x, -y, -z'
'x, -y, z-1/2'
'-x+1/2, -y+1/2, -z'
'x+1/2, -y+1/2, z-1/2'

loop_
_atom_site_label
_atom_site_type_symbol
_atom_site_fract_x
_atom_site_fract_y
_atom_site_fract_z
_atom_site_U_iso_or_equiv
_atom_site_adp_type
_atom_site_occupancy
_atom_site_symmetry_multiplicity
_atom_site_calc_flag
_atom_site_refinement_flags
C1 C 0.18897(17) -0.2279(3) -0.1105(4) 0.0380(13) Uani 1 1 d .
H1A H 0.1664 -0.2596 -0.1716 0.046 Uiso 1 1 calc R
C2 C 0.17933(17) -0.1389(3) -0.0873(4) 0.0370(12) Uani 1 1 d .
H2A H 0.1501 -0.1093 -0.1313 0.044 Uiso 1 1 calc R
C3 C 0.21263(16) -0.0902(3) 0.0020(4) 0.0319(12) Uani 1 1 d .
C4 C 0.25755(16) -0.1340(3) 0.0661(4) 0.0296(11) Uani 1 1 d .
C5 C 0.26764(16) -0.2247(3) 0.0452(4) 0.0300(11) Uani 1 1 d .
C6 C 0.20851(17) -0.0017(3) 0.0424(4) 0.0335(12) Uani 1 1 d .
C7 C 0.25337(17) 0.0160(3) 0.1333(4) 0.0351(12) Uani 1 1 d .
C8 C 0.28391(16) -0.0638(3) 0.1495(4) 0.0290(11) Uani 1 1 d .
C9 C 0.32851(17) -0.0618(3) 0.2334(4) 0.0349(12) Uani 1 1 d .
H9A H 0.3497 -0.1148 0.2444 0.042 Uiso 1 1 calc R
C10 C 0.34307(18) 0.0164(3) 0.3022(4) 0.0362(12) Uani 1 1 d .
C11 C 0.31175(18) 0.0934(3) 0.2859(4) 0.0399(13) Uani 1 1 d .
H11A H 0.3212 0.1466 0.3334 0.048 Uiso 1 1 calc R
C12 C 0.26696(18) 0.0941(3) 0.2016(4) 0.0385(13) Uani 1 1 d .
H12A H 0.2460 0.1473 0.1909 0.046 Uiso 1 1 calc R
C13 C 0.16581(17) 0.0626(3) 0.0074(4) 0.0356(12) Uani 1 1 d .
C14 C 0.16995(18) 0.1369(3) -0.0704(4) 0.0400(13) Uani 1 1 d .
C15 C 0.1280(2) 0.1941(3) -0.1027(5) 0.0470(14) Uani 1 1 d .
H15A H 0.1306 0.2443 -0.1553 0.056 Uiso 1 1 calc R
C16 C 0.0828(2) 0.1800(3) -0.0604(5) 0.0476(14) Uani 1 1 d .
C17 C 0.07976(19) 0.1072(4) 0.0162(5) 0.0500(15) Uani 1 1 d .
H17A H 0.0487 0.0969 0.0461 0.060 Uiso 1 1 calc R
C18 C 0.12065(19) 0.0484(3) 0.0511(4) 0.0425(13) Uani 1 1 d .
C19 C 0.21775(19) 0.1511(3) -0.1200(5) 0.0527(15) Uani 1 1 d .
H19A H 0.2141 0.2051 -0.1727 0.079 Uiso 1 1 calc R
H19B H 0.2245 0.0969 -0.1666 0.079 Uiso 1 1 calc R
H19C H 0.2463 0.1606 -0.0533 0.079 Uiso 1 1 calc R
C20 C 0.0373(2) 0.2427(4) -0.0951(6) 0.0732(19) Uani 1 1 d .
H20A H 0.0457 0.2903 -0.1503 0.110 Uiso 1 1 calc R
H20B H 0.0287 0.2716 -0.0221 0.110 Uiso 1 1 calc R
H20C H 0.0080 0.2069 -0.1351 0.110 Uiso 1 1 calc R
C21 C 0.1156(2) -0.0307(3) 0.1359(5) 0.0566(16) Uani 1 1 d .
H21A H 0.1479 -0.0649 0.1515 0.085 Uiso 1 1 calc R
H21B H 0.0880 -0.0716 0.0987 0.085 Uiso 1 1 calc R
H21C H 0.1077 -0.0069 0.2123 0.085 Uiso 1 1 calc R
C22 C 0.39216(19) 0.0141(3) 0.3952(4) 0.0420(13) Uani 1 1 d .
C23 C 0.3867(2) -0.0590(4) 0.4897(5) 0.0682(18) Uani 1 1 d .
H23A H 0.3792 -0.1184 0.4496 0.102 Uiso 1 1 calc R
H23B H 0.3587 -0.0422 0.5326 0.102 Uiso 1 1 calc R
H23C H 0.4187 -0.0635 0.5476 0.102 Uiso 1 1 calc R
C24 C 0.43727(19) -0.0096(4) 0.3335(5) 0.0667(18) Uani 1 1 d .
H24A H 0.4409 0.0375 0.2731 0.100 Uiso 1 1 calc R
H24B H 0.4314 -0.0694 0.2936 0.100 Uiso 1 1 calc R
H24C H 0.4686 -0.0121 0.3939 0.100 Uiso 1 1 calc R
C25 C 0.4036(2) 0.1059(4) 0.4601(5) 0.0615(17) Uani 1 1 d .
H25A H 0.4077 0.1536 0.4008 0.092 Uiso 1 1 calc R
H25B H 0.4353 0.1008 0.5191 0.092 Uiso 1 1 calc R
H25C H 0.3753 0.1222 0.5020 0.092 Uiso 1 1 calc R
C1S C 0.5000 0.5560(7) 0.2500 0.074(3) Uani 1 2 d S
H1SA H 0.5000 0.4908 0.2500 0.089 Uiso 1 2 calc SR
C2S C 0.4638(2) 0.6018(5) 0.1746(6) 0.079(2) Uani 1 1 d .
H2SA H 0.4383 0.5688 0.1220 0.094 Uiso 1 1 calc R
C3S C 0.4635(3) 0.6937(5) 0.1733(7) 0.094(3) Uani 1 1 d .
H3SA H 0.4380 0.7255 0.1192 0.113 Uiso 1 1 calc R
C4S C 0.5000 0.7423(7) 0.2500 0.104(4) Uani 1 2 d S
H4SA H 0.5000 0.8075 0.2500 0.124 Uiso 1 2 calc SR

loop_
_atom_site_aniso_label
_atom_site_aniso_U_11
_atom_site_aniso_U_22
_atom_site_aniso_U_33
_atom_site_aniso_U_23
_atom_site_aniso_U_13
_atom_site_aniso_U_12
C1 0.039(3) 0.035(3) 0.039(3) -0.005(3) 0.006(2) -0.006(2)
C2 0.033(3) 0.034(3) 0.043(3) -0.002(3) 0.004(2) 0.003(2)
C3 0.033(3) 0.027(3) 0.037(3) -0.001(2) 0.006(2) -0.001(2)
C4 0.033(3) 0.027(3) 0.029(3) 0.001(2) 0.007(2) 0.001(2)
C5 0.032(3) 0.025(3) 0.034(3) 0.002(2) 0.007(2) 0.000(2)
C6 0.039(3) 0.025(3) 0.038(3) 0.006(2) 0.012(2) 0.002(2)
C7 0.040(3) 0.031(3) 0.037(3) -0.001(3) 0.014(3) -0.001(2)
C8 0.031(3) 0.028(3) 0.029(3) 0.001(2) 0.009(2) 0.003(2)
C9 0.037(3) 0.030(3) 0.040(3) 0.005(2) 0.013(3) 0.007(2)
C10 0.042(3) 0.036(3) 0.031(3) -0.009(2) 0.008(2) 0.000(2)
C11 0.052(3) 0.032(3) 0.036(3) -0.008(2) 0.011(3) -0.003(3)
C12 0.046(3) 0.029(3) 0.041(3) -0.002(3) 0.009(3) 0.005(2)
C13 0.038(3) 0.031(3) 0.038(3) -0.003(2) 0.004(2) 0.006(2)
C14 0.050(3) 0.032(3) 0.039(3) -0.006(3) 0.010(3) 0.000(3)
C15 0.064(4) 0.037(3) 0.039(3) 0.005(3) 0.006(3) 0.011(3)
C16 0.055(4) 0.040(3) 0.045(3) -0.003(3) 0.001(3) 0.015(3)
C17 0.043(3) 0.052(4) 0.056(4) -0.001(3) 0.010(3) 0.011(3)
C18 0.049(3) 0.035(3) 0.043(3) 0.002(3) 0.007(3) 0.009(3)
C19 0.067(4) 0.037(3) 0.058(4) 0.000(3) 0.022(3) 0.001(3)
C20 0.067(4) 0.059(4) 0.088(5) 0.010(4) -0.003(4) 0.022(3)
C21 0.052(4) 0.053(4) 0.070(4) 0.017(3) 0.026(3) 0.009(3)
C22 0.052(3) 0.041(3) 0.030(3) -0.009(3) 0.001(3) -0.002(3)
C23 0.087(4) 0.063(4) 0.047(4) -0.002(3) -0.011(3) 0.002(4)
C24 0.045(3) 0.106(5) 0.044(4) -0.026(4) -0.010(3) 0.007(3)
C25 0.063(4) 0.054(4) 0.061(4) -0.014(3) -0.008(3) 0.002(3)
C1S 0.066(6) 0.061(6) 0.102(8) 0.000 0.035(6) 0.000
C2S 0.054(4) 0.105(6) 0.079(5) -0.008(5) 0.016(4) -0.011(4)
C3S 0.061(5) 0.090(6) 0.133(7) 0.051(6) 0.025(5) 0.012(4)
C4S 0.074(7) 0.047(6) 0.201(14) 0.000 0.056(8) 0.000

loop_
_atom_type_symbol
_atom_type_description
_atom_type_scat_dispersion_real
_atom_type_scat_dispersion_imag
_atom_type_scat_source
C C 0.0033 0.0016 'International Tables Vol C Tables 4.2.6.8 and 6.1.1.4'
H H 0.0000 0.0000 'International Tables Vol C Tables 4.2.6.8 and 6.1.1.4'

loop_
_geom_angle_atom_site_label_1
_geom_angle_atom_site_label_2
_geom_angle_atom_site_label_3
_geom_angle
_geom_angle_site_symmetry_1
_geom_angle_site_symmetry_3
C2 C1 C5 121.6(4) . 7_545
C2 C1 H1A 119.2 . .
C5 C1 H1A 119.2 7_545 .
C1 C2 C3 120.2(4) . .
C1 C2 H2A 119.9 . .
C3 C2 H2A 119.9 . .
C6 C3 C2 129.1(4) . .
C6 C3 C4 110.9(4) . .
C2 C3 C4 120.0(4) . .
C5 C4 C3 120.8(4) . .
C5 C4 C8 133.4(4) . .
C3 C4 C8 105.8(4) . .
C4 C5 C1 122.6(4) . 7_545
C4 C5 C5 119.0(5) . 7_545
C1 C5 C5 118.4(5) 7_545 7_545
C3 C6 C7 107.2(4) . .
C3 C6 C13 127.5(4) . .
C7 C6 C13 125.2(4) . .
C12 C7 C8 121.1(4) . .
C12 C7 C6 129.8(4) . .
C8 C7 C6 109.2(4) . .
C9 C8 C7 118.5(4) . .
C9 C8 C4 134.7(4) . .
C7 C8 C4 106.8(4) . .
C8 C9 C10 121.3(4) . .
C8 C9 H9A 119.3 . .
C10 C9 H9A 119.3 . .
C11 C10 C9 118.9(4) . .
C11 C10 C22 122.0(4) . .
C9 C10 C22 119.0(4) . .
C12 C11 C10 121.3(5) . .
C12 C11 H11A 119.4 . .
C10 C11 H11A 119.4 . .
C7 C12 C11 118.9(4) . .
C7 C12 H12A 120.5 . .
C11 C12 H12A 120.5 . .
C18 C13 C14 119.8(4) . .
C18 C13 C6 118.9(4) . .
C14 C13 C6 121.3(4) . .
C15 C14 C13 118.8(5) . .
C15 C14 C19 121.1(5) . .
C13 C14 C19 120.0(4) . .
C16 C15 C14 121.8(5) . .
C16 C15 H15A 119.1 . .
C14 C15 H15A 119.1 . .
C15 C16 C17 118.4(5) . .
C15 C16 C20 121.7(5) . .
C17 C16 C20 119.9(5) . .
C16 C17 C18 121.8(5) . .
C16 C17 H17A 119.1 . .
C18 C17 H17A 119.1 . .
C13 C18 C17 119.4(5) . .
C13 C18 C21 120.6(4) . .
C17 C18 C21 120.1(5) . .
C14 C19 H19A 109.5 . .
C14 C19 H19B 109.5 . .
H19A C19 H19B 109.5 . .
C14 C19 H19C 109.5 . .
H19A C19 H19C 109.5 . .
H19B C19 H19C 109.5 . .
C16 C20 H20A 109.5 . .
C16 C20 H20B 109.5 . .
H20A C20 H20B 109.5 . .
C16 C20 H20C 109.5 . .
H20A C20 H20C 109.5 . .
H20B C20 H20C 109.5 . .
C18 C21 H21A 109.5 . .
C18 C21 H21B 109.5 . .
H21A C21 H21B 109.5 . .
C18 C21 H21C 109.5 . .
H21A C21 H21C 109.5 . .
H21B C21 H21C 109.5 . .
C24 C22 C10 109.8(4) . .
C24 C22 C23 109.4(5) . .
C10 C22 C23 108.7(4) . .
C24 C22 C25 107.9(4) . .
C10 C22 C25 112.6(4) . .
C23 C22 C25 108.4(4) . .
C22 C23 H23A 109.5 . .
C22 C23 H23B 109.5 . .
H23A C23 H23B 109.5 . .
C22 C23 H23C 109.5 . .
H23A C23 H23C 109.5 . .
H23B C23 H23C 109.5 . .
C22 C24 H24A 109.5 . .
C22 C24 H24B 109.5 . .
H24A C24 H24B 109.5 . .
C22 C24 H24C 109.5 . .
H24A C24 H24C 109.5 . .
H24B C24 H24C 109.5 . .
C22 C25 H25A 109.5 . .
C22 C25 H25B 109.5 . .
H25A C25 H25B 109.5 . .
C22 C25 H25C 109.5 . .
H25A C25 H25C 109.5 . .
H25B C25 H25C 109.5 . .
C2S C1S C2S 120.4(10) . 2_655
C2S C1S H1SA 119.8 . .
C2S C1S H1SA 119.8 2_655 .
C3S C2S C1S 120.4(8) . .
C3S C2S H2SA 119.8 . .
C1S C2S H2SA 119.8 . .
C2S C3S C4S 120.3(8) . .
C2S C3S H3SA 119.8 . .
C4S C3S H3SA 119.8 . .
C3S C4S C3S 118.1(9) . 2_655
C3S C4S H4SA 121.0 . .
C3S C4S H4SA 121.0 2_655 .

loop_
_geom_bond_atom_site_label_1
_geom_bond_atom_site_label_2
_geom_bond_distance
_geom_bond_site_symmetry_2
C1 C2 1.355(6) .
C1 C5 1.433(6) 7_545
C1 H1A 0.9500 .
C2 C3 1.410(6) .
C2 H2A 0.9500 .
C3 C6 1.378(6) .
C3 C4 1.433(6) .
C4 C5 1.376(6) .
C4 C8 1.481(6) .
C5 C1 1.433(6) 7_545
C5 C5 1.459(8) 7_545
C6 C7 1.454(6) .
C6 C13 1.470(6) .
C7 C12 1.385(6) .
C7 C8 1.411(6) .
C8 C9 1.382(6) .
C9 C10 1.394(6) .
C9 H9A 0.9500 .
C10 C11 1.390(6) .
C10 C22 1.525(7) .
C11 C12 1.388(6) .
C11 H11A 0.9500 .
C12 H12A 0.9500 .
C13 C18 1.382(6) .
C13 C14 1.407(7) .
C14 C15 1.387(6) .
C14 C19 1.480(6) .
C15 C16 1.376(7) .
C15 H15A 0.9500 .
C16 C17 1.377(7) .
C16 C20 1.512(7) .
C17 C18 1.385(7) .
C17 H17A 0.9500 .
C18 C21 1.515(7) .
C19 H19A 0.9800 .
C19 H19B 0.9800 .
C19 H19C 0.9800 .
C20 H20A 0.9800 .
C20 H20B 0.9800 .
C20 H20C 0.9800 .
C21 H21A 0.9800 .
C21 H21B 0.9800 .
C21 H21C 0.9800 .
C22 C24 1.519(7) .
C22 C23 1.526(7) .
C22 C25 1.529(7) .
C23 H23A 0.9800 .
C23 H23B 0.9800 .
C23 H23C 0.9800 .
C24 H24A 0.9800 .
C24 H24B 0.9800 .
C24 H24C 0.9800 .
C25 H25A 0.9800 .
C25 H25B 0.9800 .
C25 H25C 0.9800 .
C1S C2S 1.344(8) .
C1S C2S 1.344(8) 2_655
C1S H1SA 0.9500 .
C2S C3S 1.340(9) .
C2S H2SA 0.9500 .
C3S C4S 1.378(9) .
C3S H3SA 0.9500 .
C4S C3S 1.378(9) 2_655
C4S H4SA 0.9500 .

loop_
_geom_torsion_atom_site_label_1
_geom_torsion_atom_site_label_2
_geom_torsion_atom_site_label_3
_geom_torsion_atom_site_label_4
_geom_torsion
_geom_torsion_site_symmetry_1
_geom_torsion_site_symmetry_4
C5 C1 C2 C3 0.7(7) 7_545 .
C1 C2 C3 C6 -176.9(5) . .
C1 C2 C3 C4 1.7(6) . .
C6 C3 C4 C5 176.2(4) . .
C2 C3 C4 C5 -2.7(6) . .
C6 C3 C4 C8 -2.4(5) . .
C2 C3 C4 C8 178.7(4) . .
C3 C4 C5 C1 -177.5(4) . 7_545
C8 C4 C5 C1 0.5(7) . 7_545
C3 C4 C5 C5 1.2(7) . 7_545
C8 C4 C5 C5 179.3(5) . 7_545
C2 C3 C6 C7 -178.8(4) . .
C4 C3 C6 C7 2.4(5) . .
C2 C3 C6 C13 4.6(8) . .
C4 C3 C6 C13 -174.1(4) . .
C3 C6 C7 C12 -179.3(5) . .
C13 C6 C7 C12 -2.7(8) . .
C3 C6 C7 C8 -1.5(5) . .
C13 C6 C7 C8 175.2(4) . .
C12 C7 C8 C9 -1.4(6) . .
C6 C7 C8 C9 -179.5(4) . .
C12 C7 C8 C4 178.1(4) . .
C6 C7 C8 C4 0.1(5) . .
C5 C4 C8 C9 2.5(8) . .
C3 C4 C8 C9 -179.2(5) . .
C5 C4 C8 C7 -176.9(5) . .
C3 C4 C8 C7 1.4(5) . .
C7 C8 C9 C10 0.8(6) . .
C4 C8 C9 C10 -178.5(4) . .
C8 C9 C10 C11 0.3(7) . .
C8 C9 C10 C22 178.8(4) . .
C9 C10 C11 C12 -1.0(7) . .
C22 C10 C11 C12 -179.4(4) . .
C8 C7 C12 C11 0.8(7) . .
C6 C7 C12 C11 178.4(4) . .
C10 C11 C12 C7 0.4(7) . .
C3 C6 C13 C18 73.6(7) . .
C7 C6 C13 C18 -102.4(6) . .
C3 C6 C13 C14 -105.6(6) . .
C7 C6 C13 C14 78.4(6) . .
C18 C13 C14 C15 -0.6(7) . .
C6 C13 C14 C15 178.5(4) . .
C18 C13 C14 C19 -178.4(5) . .
C6 C13 C14 C19 0.7(7) . .
C13 C14 C15 C16 0.1(8) . .
C19 C14 C15 C16 177.9(5) . .
C14 C15 C16 C17 0.3(8) . .
C14 C15 C16 C20 179.6(5) . .
C15 C16 C17 C18 -0.2(8) . .
C20 C16 C17 C18 -179.5(5) . .
C14 C13 C18 C17 0.8(7) . .
C6 C13 C18 C17 -178.4(5) . .
C14 C13 C18 C21 -179.4(4) . .
C6 C13 C18 C21 1.4(7) . .
C16 C17 C18 C13 -0.4(8) . .
C16 C17 C18 C21 179.8(5) . .
C11 C10 C22 C24 -123.7(5) . .
C9 C10 C22 C24 57.9(6) . .
C11 C10 C22 C23 116.7(5) . .
C9 C10 C22 C23 -61.7(6) . .
C11 C10 C22 C25 -3.4(7) . .
C9 C10 C22 C25 178.1(4) . .
C2S C1S C2S C3S 0.3(5) 2_655 .
C1S C2S C3S C4S -0.6(10) . .
C2S C3S C4S C3S 0.3(5) . 2_655
